data_7131423
loop_
_publ_author_name
'Mahanty, Kingshuk'
'Saha, Suman Kumar'
'Halder, Atreyee'
'De Sarkar, Suman'

_publ_section_title
;
 Mediator-free electrochemical trifluoromethylation: a cascade approach
 for the synthesis of trifluoromethylated isoxazolines.
;
_journal_issue 30
_journal_name_full 'Chemical communications (Cambridge, England)'
_journal_page_first 4467
_journal_page_last 4470
_journal_paper_doi 10.1039/d3cc00231d
_journal_volume 59
_journal_year 2023
_chemical_formula_moiety 'C11 H9 Cl F3 N O'
_chemical_formula_sum 'C11 H9 Cl F3 N O'
_chemical_formula_weight 263.64
_space_group_crystal_system monoclinic
_space_group_IT_number 14
_space_group_name_Hall '-P 2ybc'
_space_group_name_H-M_alt 'P 1 21/c 1'
_atom_sites_solution_hydrogens geom
_atom_sites_solution_primary iterative
_audit_creation_date 2022-09-22
_audit_creation_method
;
Olex2 1.5
(compiled 2022.04.07 svn.rca3783a0 for OlexSys, GUI svn.r6498)
;
_audit_update_record
;
2022-09-22 deposited with the CCDC.	2023-03-16 downloaded from the CCDC.
;
_cell_angle_alpha 90
_cell_angle_beta 102.292(2)
_cell_angle_gamma 90
_cell_formula_units_Z 4
_cell_length_a 14.0286(3)
_cell_length_b 10.8221(2)
_cell_length_c 7.36612(15)
_cell_measurement_reflns_used 7183
_cell_measurement_temperature 100.00(10)
_cell_measurement_theta_max 68.0020
_cell_measurement_theta_min 3.2130
_cell_volume 1092.68(4)
_computing_cell_refinement 'CrysAlisPro 1.171.42.58a (Rigaku OD, 2022)'
_computing_data_collection 'CrysAlisPro 1.171.42.58a (Rigaku OD, 2022)'
_computing_data_reduction 'CrysAlisPro 1.171.42.58a (Rigaku OD, 2022)'
_computing_molecular_graphics 'Olex2 1.5 (Dolomanov et al., 2009)'
_computing_publication_material 'Olex2 1.5 (Dolomanov et al., 2009)'
_computing_structure_refinement 'SHELXL 2018/3 (Sheldrick, 2015)'
_computing_structure_solution 'olex2.solve 1.5 (Bourhis et al., 2015)'
_diffrn_ambient_environment N~2~
_diffrn_ambient_temperature 100.00(10)
_diffrn_detector 'Hybrid Pixel Array Detector'
_diffrn_detector_area_resol_mean 10.0000
_diffrn_detector_type HyPix3000
_diffrn_measured_fraction_theta_full 0.997
_diffrn_measured_fraction_theta_max 0.992
_diffrn_measurement_details
;
List of Runs (angles in degrees, time in seconds):

  # Type    Start    End  Width  t~exp~   \w     \q     \k     \f   Frames
#--------------------------------------------------------------------------
  1  \w    -85.00  -9.00   0.50    0.20    --  -40.33 121.00 -20.00  152
  2  \w    -47.00 -15.00   0.50    0.20    --  -82.50  42.00  30.00   64
  3  \w    -24.00  35.00   0.50    0.20    --  -40.33  12.00  60.00  118
  4  \w    -43.00  26.00   0.50    0.20    --  -40.33  38.00 150.00  138
  5  \w    -30.00  31.00   0.50    0.20    --   40.33 -25.00 150.00  122
  6  \w     97.00 163.00   0.50    0.20    --   96.67 121.00 -20.00  132
  7  \w     81.00 164.00   0.50    0.20    --   96.67 145.00 -60.00  166
  8  \w     99.00 164.00   0.50    0.20    --   96.67 117.00-180.00  130
  9  \w    105.00 170.00   0.50    0.20    --   96.67  96.00 -60.00  130
 10  \w    105.00 170.00   0.50    0.20    --   96.67  96.00 -30.00  130
 11  \w     83.00 164.00   0.50    0.20    --   96.67  33.00 150.00  162
 12  \w     14.00 109.00   0.50    0.20    --   40.33  77.00 -60.00  190
 13  \w    -30.00  31.00   0.50    0.20    --   40.33 -25.00-150.00  122
 14  \w    -26.00  43.00   0.50    0.20    --   40.33 -38.00 -90.00  138
 15  \w     28.00 105.00   0.50    0.20    --   96.67 -77.00-180.00  154
 16  \w     29.00  68.00   0.50    0.20    --   96.67 -59.00-120.00   78
 17  \w     30.00  57.00   0.50    0.20    --   96.67 -50.00 -90.00   54
 18  \w     29.00  68.00   0.50    0.20    --   96.67 -59.00 -60.00   78
 19  \w     30.00  57.00   0.50    0.20    --   96.67 -50.00  30.00   54
 20  \w     30.00  57.00   0.50    0.20    --   96.67 -50.00  60.00   54
 21  \w     30.00  57.00   0.50    0.20    --   96.67 -50.00  90.00   54
 22  \w     30.00  57.00   0.50    0.20    --   96.67 -50.00 120.00   54
 23  \w     22.00 106.00   0.50    0.20    --   96.67 -96.00  60.00  168
 24  \w     49.00 110.00   0.50    0.20    --   40.33-154.00  98.00  122
 25  \w     49.00 132.00   0.50    0.20    --   96.67-154.00  98.00  166
 26  \w     44.00 127.00   0.50    0.20    --   96.67-145.00   0.00  166
 27  \w     31.00 111.00   0.50    0.20    --   96.67-121.00-103.00  160
 28  \w     31.00  88.00   0.50    0.20    --   40.33-121.00-103.00  114
 29  \w   -109.00 -13.00   0.50    0.20    --  -40.33 -77.00 -30.00  192
 30  \w   -108.00 -17.00   0.50    0.20    --  -40.33 -64.00   0.00  182
 31  \w   -108.00 -17.00   0.50    0.20    --  -40.33 -64.00  90.00  182
 32  \w   -109.00 -13.00   0.50    0.20    --  -40.33 -77.00 150.00  192
 33  \w   -107.00 -21.00   0.50    0.20    --  -40.33 -50.00  30.00  172
 34  \w   -108.00 -17.00   0.50    0.20    --  -40.33 -64.00-180.00  182
 35  \w   -107.00 -21.00   0.50    0.20    --  -40.33 -50.00-150.00  172
 36  \w   -153.00 -68.00   0.50    0.20    --  -82.50 -25.00 -90.00  170
 37  \w   -149.00 -75.00   0.50    0.20    --  -82.50-121.00-103.00  148
 38  \w   -109.00 -53.00   0.50    0.20    --  -40.33-154.00  98.00  112
 39  \w   -147.00 -53.00   0.50    0.20    --  -82.50-154.00  98.00  188
;
_diffrn_measurement_device 'four-circle diffractometer'
_diffrn_measurement_device_type 'XtaLAB Synergy, Dualflex, HyPix3000'
_diffrn_measurement_method '\w scans'
_diffrn_orient_matrix_type 'CrysAlisPro convention (1999,Acta A55,543-557)'
_diffrn_orient_matrix_UB_11 0.0984164000
_diffrn_orient_matrix_UB_12 0.0667967000
_diffrn_orient_matrix_UB_13 0.0162956000
_diffrn_orient_matrix_UB_21 0.0537414000
_diffrn_orient_matrix_UB_22 -0.1246549000
_diffrn_orient_matrix_UB_23 0.0358410000
_diffrn_orient_matrix_UB_31 -0.0075045000
_diffrn_orient_matrix_UB_32 -0.0160932000
_diffrn_orient_matrix_UB_33 -0.2104114000
_diffrn_radiation_monochromator mirror
_diffrn_radiation_probe x-ray
_diffrn_radiation_type 'Cu K\a'
_diffrn_radiation_wavelength 1.54184
_diffrn_reflns_av_R_equivalents 0.0491
_diffrn_reflns_av_unetI/netI 0.0248
_diffrn_reflns_Laue_measured_fraction_full 0.997
_diffrn_reflns_Laue_measured_fraction_max 0.992
_diffrn_reflns_limit_h_max 16
_diffrn_reflns_limit_h_min -16
_diffrn_reflns_limit_k_max 12
_diffrn_reflns_limit_k_min -12
_diffrn_reflns_limit_l_max 5
_diffrn_reflns_limit_l_min -8
_diffrn_reflns_number 9412
_diffrn_reflns_point_group_measured_fraction_full 0.997
_diffrn_reflns_point_group_measured_fraction_max 0.992
_diffrn_reflns_theta_full 67.684
_diffrn_reflns_theta_max 68.182
_diffrn_reflns_theta_min 3.224
_diffrn_source 'micro-focus sealed X-ray tube'
_diffrn_source_type 'PhotonJet (Cu) X-ray Source'
_exptl_absorpt_coefficient_mu 3.370
_exptl_absorpt_correction_T_max 1.00000
_exptl_absorpt_correction_T_min 0.52119
_exptl_absorpt_correction_type multi-scan
_exptl_absorpt_process_details
;
CrysAlisPro 1.171.42.58a (Rigaku Oxford Diffraction, 2022)
Empirical absorption correction using spherical harmonics,
implemented in SCALE3 ABSPACK scaling algorithm.
;
_exptl_crystal_colour 'clear whiteish colourless'
_exptl_crystal_colour_lustre clear
_exptl_crystal_colour_modifier whiteish
_exptl_crystal_colour_primary colourless
_exptl_crystal_density_diffrn 1.603
_exptl_crystal_description block
_exptl_crystal_F_000 536
_exptl_crystal_size_max 0.05
_exptl_crystal_size_mid 0.03
_exptl_crystal_size_min 0.02
_refine_diff_density_max 0.521
_refine_diff_density_min -0.255
_refine_diff_density_rms 0.054
_refine_ls_extinction_coef 0.0013(3)
_refine_ls_extinction_expression Fc^*^=kFc[1+0.001xFc^2^\l^3^/sin(2\q)]^-1/4^
_refine_ls_extinction_method 'SHELXL-2018/3 (Sheldrick 2018)'
_refine_ls_goodness_of_fit_ref 1.043
_refine_ls_hydrogen_treatment constr
_refine_ls_matrix_type full
_refine_ls_number_parameters 155
_refine_ls_number_reflns 1981
_refine_ls_number_restraints 0
_refine_ls_restrained_S_all 1.043
_refine_ls_R_factor_all 0.0399
_refine_ls_R_factor_gt 0.0385
_refine_ls_shift/su_max 0.000
_refine_ls_shift/su_mean 0.000
_refine_ls_structure_factor_coef Fsqd
_refine_ls_weighting_details 'w=1/[\s^2^(Fo^2^)+(0.0559P)^2^+0.7809P] where P=(Fo^2^+2Fc^2^)/3'
_refine_ls_weighting_scheme calc
_refine_ls_wR_factor_gt 0.1038
_refine_ls_wR_factor_ref 0.1049
_reflns_Friedel_coverage 0.000
_reflns_number_gt 1873
_reflns_number_total 1981
_reflns_threshold_expression 'I > 2\s(I)'
_cod_data_source_file d3cc00231d2.cif
_cod_data_source_block sks-4clcf3_auto
_cod_depositor_comments 'Adding full bibliography for 7131423.cif.'
_cod_database_code 7131423
_shelx_shelxl_version_number 2018/3
_chemical_oxdiff_formula 'C H N O Cl F'
_chemical_oxdiff_usercomment 100K
_shelx_space_group_comment
;
The symmetry employed for this shelxl refinement is uniquely defined
by the following loop, which should always be used as a source of
symmetry information in preference to the above space-group names.
They are only intended as comments.
;
_shelx_estimated_absorpt_t_max 0.936
_shelx_estimated_absorpt_t_min 0.850
_olex2_refinement_description
;
1. Fixed Uiso
 At 1.2 times of:
  All C(H) groups, All C(H,H) groups
2.a Ternary CH refined with riding coordinates:
 C9(H9)
2.b Secondary CH2 refined with riding coordinates:
 C8(H8A,H8B), C10(H10A,H10B)
2.c Aromatic/amide H refined with riding coordinates:
 C2(H2), C5(H5), C3(H3), C6(H6)
;
_olex2_submission_special_instructions 'No special instructions were received'
_oxdiff_exptl_absorpt_empirical_details
;
Empirical correction (ABSPACK) includes:
- Absorption correction using spherical harmonics
- Frame scaling
;
_oxdiff_exptl_absorpt_empirical_full_max 2.006
_oxdiff_exptl_absorpt_empirical_full_min 0.659

loop_
_space_group_symop_operation_xyz
'x, y, z'
'-x, y+1/2, -z+1/2'
'-x, -y, -z'
'x, -y-1/2, z-1/2'

loop_
_atom_site_label
_atom_site_type_symbol
_atom_site_fract_x
_atom_site_fract_y
_atom_site_fract_z
_atom_site_U_iso_or_equiv
_atom_site_adp_type
_atom_site_occupancy
_atom_site_site_symmetry_order
_atom_site_calc_flag
_atom_site_refinement_flags_posn
_atom_site_refinement_flags_adp
_atom_site_refinement_flags_occupancy
_atom_site_disorder_assembly
_atom_site_disorder_group
Cl1 Cl 0.06553(4) 0.16804(5) 0.76687(7) 0.0376(2) Uani 1 1 d . . . . .
F3 F -0.76180(9) 0.12586(12) 0.21618(17) 0.0378(3) Uani 1 1 d . . . . .
F1 F -0.70789(9) 0.11310(12) -0.03390(15) 0.0353(3) Uani 1 1 d . . . . .
N1 N -0.39079(11) 0.30618(14) 0.3038(2) 0.0225(4) Uani 1 1 d . . . . .
F2 F -0.69305(8) 0.28298(10) 0.11833(16) 0.0305(3) Uani 1 1 d . . . . .
O1 O -0.48722(9) 0.28651(11) 0.20167(19) 0.0254(3) Uani 1 1 d . . . . .
C2 C -0.19111(15) 0.30209(18) 0.5008(3) 0.0247(4) Uani 1 1 d . . . . .
H2 H -0.219937 0.380964 0.470980 0.030 Uiso 1 1 calc R U . . .
C1 C -0.24577(14) 0.19536(17) 0.4456(2) 0.0202(4) Uani 1 1 d . . . . .
C4 C -0.05399(14) 0.17847(19) 0.6408(3) 0.0264(4) Uani 1 1 d . . . . .
C8 C -0.40971(15) 0.09265(18) 0.2717(3) 0.0305(5) Uani 1 1 d . . . . .
H8A H -0.419952 0.039489 0.375284 0.037 Uiso 1 1 calc R U . . .
H8B H -0.380639 0.042728 0.184740 0.037 Uiso 1 1 calc R U . . .
C5 C -0.10580(14) 0.07136(19) 0.5874(3) 0.0275(4) Uani 1 1 d . . . . .
H5 H -0.076383 -0.007158 0.617460 0.033 Uiso 1 1 calc R U . . .
C7 C -0.34710(13) 0.20236(16) 0.3421(2) 0.0197(4) Uani 1 1 d . . . . .
C3 C -0.09558(15) 0.29402(19) 0.5983(3) 0.0280(4) Uani 1 1 d . . . . .
H3 H -0.058798 0.366809 0.635829 0.034 Uiso 1 1 calc R U . . .
C6 C -0.20197(14) 0.08034(18) 0.4886(3) 0.0242(4) Uani 1 1 d . . . . .
H6 H -0.238137 0.007239 0.450091 0.029 Uiso 1 1 calc R U . . .
C10 C -0.59215(14) 0.11623(17) 0.2510(2) 0.0245(4) Uani 1 1 d . . . . .
H10A H -0.593827 0.024995 0.259665 0.029 Uiso 1 1 calc R U . . .
H10B H -0.583729 0.149713 0.378474 0.029 Uiso 1 1 calc R U . . .
C9 C -0.50488(14) 0.15343(17) 0.1725(3) 0.0254(4) Uani 1 1 d . . . . .
H9 H -0.517560 0.134102 0.036681 0.030 Uiso 1 1 calc R U . . .
C11 C -0.68798(14) 0.16027(17) 0.1380(3) 0.0236(4) Uani 1 1 d . . . . .

loop_
_atom_site_aniso_label
_atom_site_aniso_U_11
_atom_site_aniso_U_22
_atom_site_aniso_U_33
_atom_site_aniso_U_23
_atom_site_aniso_U_13
_atom_site_aniso_U_12
Cl1 0.0250(3) 0.0470(4) 0.0380(3) -0.0029(2) 0.0009(2) -0.0007(2)
F3 0.0375(7) 0.0371(7) 0.0437(7) 0.0046(6) 0.0198(6) -0.0038(5)
F1 0.0393(7) 0.0407(7) 0.0237(6) -0.0062(5) 0.0019(5) 0.0067(5)
N1 0.0222(8) 0.0182(8) 0.0280(8) 0.0022(6) 0.0073(6) -0.0013(6)
F2 0.0314(6) 0.0203(6) 0.0405(7) 0.0059(5) 0.0094(5) 0.0052(5)
O1 0.0213(7) 0.0158(7) 0.0377(8) 0.0014(5) 0.0029(5) 0.0001(5)
C2 0.0285(10) 0.0208(9) 0.0269(9) -0.0020(7) 0.0110(8) -0.0004(7)
C1 0.0246(9) 0.0190(9) 0.0191(9) 0.0002(7) 0.0097(7) -0.0001(7)
C4 0.0240(10) 0.0341(11) 0.0222(9) -0.0011(8) 0.0073(7) -0.0010(8)
C8 0.0267(10) 0.0158(9) 0.0460(12) -0.0027(8) 0.0009(8) 0.0018(8)
C5 0.0290(10) 0.0248(10) 0.0290(10) 0.0035(8) 0.0070(8) 0.0034(8)
C7 0.0251(10) 0.0163(9) 0.0204(9) 0.0003(7) 0.0107(7) -0.0004(7)
C3 0.0290(10) 0.0284(10) 0.0282(10) -0.0061(8) 0.0097(8) -0.0059(8)
C6 0.0270(10) 0.0198(9) 0.0262(9) 0.0009(7) 0.0069(7) -0.0001(7)
C10 0.0350(11) 0.0171(9) 0.0216(9) 0.0006(7) 0.0062(8) -0.0007(8)
C9 0.0267(10) 0.0155(9) 0.0334(10) -0.0023(7) 0.0052(8) 0.0006(7)
C11 0.0288(10) 0.0185(9) 0.0253(10) 0.0004(7) 0.0096(8) -0.0013(7)

loop_
_atom_type_symbol
_atom_type_description
_atom_type_scat_dispersion_real
_atom_type_scat_dispersion_imag
_atom_type_scat_source
C C 0.0181 0.0091 'International Tables Vol C Tables 4.2.6.8 and 6.1.1.4'
H H 0.0000 0.0000 'International Tables Vol C Tables 4.2.6.8 and 6.1.1.4'
Cl Cl 0.3639 0.7018 'International Tables Vol C Tables 4.2.6.8 and 6.1.1.4'
F F 0.0727 0.0534 'International Tables Vol C Tables 4.2.6.8 and 6.1.1.4'
N N 0.0311 0.0180 'International Tables Vol C Tables 4.2.6.8 and 6.1.1.4'
O O 0.0492 0.0322 'International Tables Vol C Tables 4.2.6.8 and 6.1.1.4'

loop_
_geom_angle_atom_site_label_1
_geom_angle_atom_site_label_2
_geom_angle_atom_site_label_3
_geom_angle
_geom_angle_site_symmetry_1
_geom_angle_site_symmetry_3
_geom_angle_publ_flag
C7 N1 O1 110.04(14) . . ?
N1 O1 C9 109.71(12) . . ?
C1 C2 H2 119.7 . . ?
C3 C2 H2 119.7 . . ?
C3 C2 C1 120.67(18) . . ?
C2 C1 C7 121.33(17) . . ?
C6 C1 C2 118.92(18) . . ?
C6 C1 C7 119.74(16) . . ?
C5 C4 Cl1 119.15(16) . . ?
C5 C4 C3 121.48(18) . . ?
C3 C4 Cl1 119.37(15) . . ?
H8A C8 H8B 109.2 . . ?
C7 C8 H8A 111.3 . . ?
C7 C8 H8B 111.3 . . ?
C7 C8 C9 102.25(15) . . ?
C9 C8 H8A 111.3 . . ?
C9 C8 H8B 111.3 . . ?
C4 C5 H5 120.6 . . ?
C4 C5 C6 118.87(18) . . ?
C6 C5 H5 120.6 . . ?
N1 C7 C1 121.68(16) . . ?
N1 C7 C8 113.56(16) . . ?
C1 C7 C8 124.76(16) . . ?
C2 C3 C4 119.28(18) . . ?
C2 C3 H3 120.4 . . ?
C4 C3 H3 120.4 . . ?
C1 C6 H6 119.6 . . ?
C5 C6 C1 120.78(18) . . ?
C5 C6 H6 119.6 . . ?
H10A C10 H10B 107.7 . . ?
C9 C10 H10A 108.8 . . ?
C9 C10 H10B 108.8 . . ?
C11 C10 H10A 108.8 . . ?
C11 C10 H10B 108.8 . . ?
C11 C10 C9 113.90(15) . . ?
O1 C9 C8 104.42(15) . . ?
O1 C9 C10 109.22(15) . . ?
O1 C9 H9 109.9 . . ?
C8 C9 H9 109.9 . . ?
C10 C9 C8 113.43(17) . . ?
C10 C9 H9 109.9 . . ?
F3 C11 C10 110.88(15) . . ?
F1 C11 F3 106.01(16) . . ?
F1 C11 C10 112.68(15) . . ?
F2 C11 F3 107.12(15) . . ?
F2 C11 F1 106.32(15) . . ?
F2 C11 C10 113.37(16) . . ?

loop_
_geom_bond_atom_site_label_1
_geom_bond_atom_site_label_2
_geom_bond_distance
_geom_bond_site_symmetry_2
_geom_bond_publ_flag
Cl1 C4 1.739(2) . ?
F3 C11 1.341(2) . ?
F1 C11 1.338(2) . ?
N1 O1 1.417(2) . ?
N1 C7 1.282(2) . ?
F2 C11 1.336(2) . ?
O1 C9 1.469(2) . ?
C2 H2 0.9500 . ?
C2 C1 1.398(3) . ?
C2 C3 1.382(3) . ?
C1 C7 1.465(3) . ?
C1 C6 1.394(3) . ?
C4 C5 1.380(3) . ?
C4 C3 1.387(3) . ?
C8 H8A 0.9900 . ?
C8 H8B 0.9900 . ?
C8 C7 1.502(3) . ?
C8 C9 1.528(3) . ?
C5 H5 0.9500 . ?
C5 C6 1.393(3) . ?
C3 H3 0.9500 . ?
C6 H6 0.9500 . ?
C10 H10A 0.9900 . ?
C10 H10B 0.9900 . ?
C10 C9 1.516(3) . ?
C10 C11 1.500(3) . ?
C9 H9 1.0000 . ?

loop_
_geom_torsion_atom_site_label_1
_geom_torsion_atom_site_label_2
_geom_torsion_atom_site_label_3
_geom_torsion_atom_site_label_4
_geom_torsion
_geom_torsion_site_symmetry_1
_geom_torsion_site_symmetry_2
_geom_torsion_site_symmetry_3
_geom_torsion_site_symmetry_4
_geom_torsion_publ_flag
Cl1 C4 C5 C6 179.11(14) . . . . ?
Cl1 C4 C3 C2 -178.91(14) . . . . ?
N1 O1 C9 C8 1.3(2) . . . . ?
N1 O1 C9 C10 122.97(15) . . . . ?
O1 N1 C7 C1 179.40(14) . . . . ?
O1 N1 C7 C8 -0.8(2) . . . . ?
C2 C1 C7 N1 -2.5(3) . . . . ?
C2 C1 C7 C8 177.70(18) . . . . ?
C2 C1 C6 C5 1.0(3) . . . . ?
C1 C2 C3 C4 0.2(3) . . . . ?
C4 C5 C6 C1 -0.6(3) . . . . ?
C5 C4 C3 C2 0.2(3) . . . . ?
C7 N1 O1 C9 -0.4(2) . . . . ?
C7 C1 C6 C5 -179.81(16) . . . . ?
C7 C8 C9 O1 -1.6(2) . . . . ?
C7 C8 C9 C10 -120.45(17) . . . . ?
C3 C2 C1 C7 -179.97(16) . . . . ?
C3 C2 C1 C6 -0.8(3) . . . . ?
C3 C4 C5 C6 0.0(3) . . . . ?
C6 C1 C7 N1 178.26(16) . . . . ?
C6 C1 C7 C8 -1.5(3) . . . . ?
C9 C8 C7 N1 1.6(2) . . . . ?
C9 C8 C7 C1 -178.63(16) . . . . ?
C9 C10 C11 F3 -179.13(15) . . . . ?
C9 C10 C11 F1 62.2(2) . . . . ?
C9 C10 C11 F2 -58.6(2) . . . . ?
C11 C10 C9 O1 72.5(2) . . . . ?
C11 C10 C9 C8 -171.54(16) . . . . ?
